data_2226406
loop_
_publ_author_name
'Chen, Feng'
'Zheng, Fa-Kun'
'Liu, Guang-Ning'
'Wu, Mei-Feng'
'Guo, Guo-Cong'

_publ_section_title
;
 <i>catena</i>-Poly[di-\m~1,1~-azido-(1,10-phenanthroline)cadmium(II)]
;
_journal_coeditor_code DN2567
_journal_issue 7
_journal_name_full 'Acta Crystallographica Section E'
_journal_page_first m758
_journal_paper_doi 10.1107/S1600536810019318
_journal_volume 66
_journal_year 2010
_chemical_formula_iupac '[Cd (N3)2 (C12 H8 N2)]'
_chemical_formula_moiety 'C12 H8 Cd N8'
_chemical_formula_sum 'C12 H8 Cd N8'
_chemical_formula_weight 376.67
_chemical_name_systematic
;
<i>catena</i>-Poly[di-\m~1,1~-azido-(1,10-phenanthroline)cadmium(II)]
;
_space_group_IT_number 15
_symmetry_cell_setting monoclinic
_symmetry_space_group_name_Hall '-C 2yc'
_symmetry_space_group_name_H-M 'C 1 2/c 1'
_atom_sites_solution_hydrogens geom
_atom_sites_solution_primary direct
_atom_sites_solution_secondary difmap
_audit_creation_method SHELXL97
_cell_angle_alpha 90.00
_cell_angle_beta 106.033(4)
_cell_angle_gamma 90.00
_cell_formula_units_Z 4
_cell_length_a 19.4591(17)
_cell_length_b 10.2988(6)
_cell_length_c 6.8151(6)
_cell_measurement_reflns_used 1622
_cell_measurement_temperature 293(2)
_cell_measurement_theta_max 27.4642
_cell_measurement_theta_min 2.2573
_cell_volume 1312.66(18)
_computing_cell_refinement 'CrystalClear (Rigaku, 2002)'
_computing_data_collection 'CrystalClear (Rigaku, 2002)'
_computing_data_reduction 'CrystalClear (Rigaku, 2002)'
_computing_molecular_graphics 'SHELXTL (Sheldrick, 2008)'
_computing_publication_material 'SHELXTL (Sheldrick, 2008)'
_computing_structure_refinement 'SHELXTL (Sheldrick, 2008)'
_computing_structure_solution 'SHELXTL (Sheldrick, 2008)'
_diffrn_ambient_temperature 293(2)
_diffrn_detector_area_resol_mean 13.6612
_diffrn_measured_fraction_theta_full 0.991
_diffrn_measured_fraction_theta_max 0.991
_diffrn_measurement_device_type 'Rigaku Mercury CCD'
_diffrn_measurement_method CCD_Profile_fitting
_diffrn_radiation_monochromator graphite
_diffrn_radiation_source 'fine-focus sealed tube'
_diffrn_radiation_type MoK\a
_diffrn_radiation_wavelength 0.71073
_diffrn_reflns_av_R_equivalents 0.0227
_diffrn_reflns_av_sigmaI/netI 0.0233
_diffrn_reflns_limit_h_max 22
_diffrn_reflns_limit_h_min -23
_diffrn_reflns_limit_k_max 12
_diffrn_reflns_limit_k_min -12
_diffrn_reflns_limit_l_max 8
_diffrn_reflns_limit_l_min -8
_diffrn_reflns_number 4185
_diffrn_reflns_theta_full 25.48
_diffrn_reflns_theta_max 25.48
_diffrn_reflns_theta_min 3.59
_exptl_absorpt_coefficient_mu 1.670
_exptl_absorpt_correction_T_max 1.0000
_exptl_absorpt_correction_T_min 0.7738
_exptl_absorpt_correction_type multi-scan
_exptl_absorpt_process_details '(CrystalClear; Rigaku, 2002)'
_exptl_crystal_colour pale-yellow
_exptl_crystal_density_diffrn 1.906
_exptl_crystal_density_method 'not measured'
_exptl_crystal_description Prism
_exptl_crystal_F_000 736
_exptl_crystal_size_max 0.30
_exptl_crystal_size_mid 0.20
_exptl_crystal_size_min 0.18
_refine_diff_density_max 0.778
_refine_diff_density_min -0.478
_refine_ls_extinction_method none
_refine_ls_goodness_of_fit_ref 1.046
_refine_ls_hydrogen_treatment constr
_refine_ls_matrix_type full
_refine_ls_number_parameters 96
_refine_ls_number_reflns 1217
_refine_ls_number_restraints 0
_refine_ls_restrained_S_all 1.046
_refine_ls_R_factor_all 0.0232
_refine_ls_R_factor_gt 0.0203
_refine_ls_shift/su_max 0.001
_refine_ls_shift/su_mean 0.000
_refine_ls_structure_factor_coef Fsqd
_refine_ls_weighting_details 'calc w=1/[\s^2^(Fo^2^)+(0.0373P)^2^+0.2202P] where P=(Fo^2^+2Fc^2^)/3'
_refine_ls_weighting_scheme calc
_refine_ls_wR_factor_gt 0.0523
_refine_ls_wR_factor_ref 0.0558
_reflns_number_gt 1133
_reflns_number_total 1217
_reflns_threshold_expression I>2\s(I)
_cod_data_source_file dn2567.cif
_cod_data_source_block I
_cod_original_sg_symbol_H-M 'C 2/c'
_cod_database_code 2226406
_cod_database_fobs_code 2226406

loop_
_symmetry_equiv_pos_as_xyz
'x, y, z'
'-x, y, -z+1/2'
'x+1/2, y+1/2, z'
'-x+1/2, y+1/2, -z+1/2'
'-x, -y, -z'
'x, -y, z-1/2'
'-x+1/2, -y+1/2, -z'
'x+1/2, -y+1/2, z-1/2'

loop_
_atom_site_type_symbol
_atom_site_label
_atom_site_fract_x
_atom_site_fract_y
_atom_site_fract_z
_atom_site_U_iso_or_equiv
_atom_site_adp_type
_atom_site_calc_flag
_atom_site_refinement_flags
_atom_site_occupancy
_atom_site_disorder_assembly
_atom_site_disorder_group
Cd Cd1 0.5000 0.922344(19) 0.2500 0.03485(12) Uani d S 1 . .
N N1 0.43055(13) 1.0473(2) -0.0103(3) 0.0446(5) Uani d . 1 . .
N N2 0.37375(13) 1.0889(2) -0.0144(4) 0.0459(6) Uani d . 1 . .
N N3 0.31894(16) 1.1315(4) -0.0167(6) 0.0898(10) Uani d . 1 . .
N N11 0.43063(10) 0.73525(19) 0.1345(3) 0.0367(4) Uani d . 1 . .
C C11 0.36250(14) 0.7349(3) 0.0214(4) 0.0488(6) Uani d . 1 . .
H H11A 0.3404 0.8140 -0.0213 0.059 Uiso calc R 1 . .
C C12 0.32340(16) 0.6220(4) -0.0352(5) 0.0587(8) Uani d . 1 . .
H H12A 0.2758 0.6260 -0.1114 0.070 Uiso calc R 1 . .
C C13 0.35523(17) 0.5055(3) 0.0218(4) 0.0551(8) Uani d . 1 . .
H H13A 0.3293 0.4291 -0.0144 0.066 Uiso calc R 1 . .
C C14 0.42742(16) 0.5003(2) 0.1357(4) 0.0447(6) Uani d . 1 . .
C C15 0.46270(13) 0.6200(2) 0.1908(3) 0.0344(5) Uani d . 1 . .
C C16 0.46560(18) 0.3819(3) 0.1969(4) 0.0552(8) Uani d . 1 . .
H H16A 0.4420 0.3032 0.1619 0.066 Uiso calc R 1 . .

loop_
_atom_site_aniso_label
_atom_site_aniso_U_11
_atom_site_aniso_U_22
_atom_site_aniso_U_33
_atom_site_aniso_U_12
_atom_site_aniso_U_13
_atom_site_aniso_U_23
Cd1 0.03961(17) 0.03359(16) 0.02969(16) 0.000 0.00680(11) 0.000
N1 0.0461(13) 0.0517(11) 0.0384(12) 0.0101(11) 0.0156(10) 0.0139(10)
N2 0.0417(14) 0.0477(13) 0.0439(13) 0.0009(10) 0.0047(10) -0.0005(9)
N3 0.0428(16) 0.116(3) 0.105(3) 0.0208(18) 0.0108(16) -0.008(2)
N11 0.0368(10) 0.0410(11) 0.0332(10) 0.0009(9) 0.0109(8) -0.0043(8)
C11 0.0405(13) 0.0601(17) 0.0449(14) 0.0015(13) 0.0099(11) -0.0113(13)
C12 0.0430(15) 0.084(2) 0.0481(16) -0.0126(16) 0.0112(13) -0.0179(16)
C13 0.0651(19) 0.0630(18) 0.0434(15) -0.0282(16) 0.0257(14) -0.0187(13)
C14 0.0678(18) 0.0436(14) 0.0314(12) -0.0137(12) 0.0282(13) -0.0088(10)
C15 0.0436(13) 0.0385(11) 0.0241(11) -0.0021(11) 0.0146(10) -0.0024(9)
C16 0.099(2) 0.0354(11) 0.0409(16) -0.0135(14) 0.0363(15) -0.0077(11)

loop_
_atom_type_symbol
_atom_type_description
_atom_type_scat_dispersion_real
_atom_type_scat_dispersion_imag
_atom_type_scat_source
C C 0.0033 0.0016 'International Tables Vol C Tables 4.2.6.8 and 6.1.1.4'
H H 0.0000 0.0000 'International Tables Vol C Tables 4.2.6.8 and 6.1.1.4'
Cd Cd -0.8075 1.2024 'International Tables Vol C Tables 4.2.6.8 and 6.1.1.4'
N N 0.0061 0.0033 'International Tables Vol C Tables 4.2.6.8 and 6.1.1.4'

loop_
_geom_angle_atom_site_label_1
_geom_angle_atom_site_label_2
_geom_angle_atom_site_label_3
_geom_angle_site_symmetry_1
_geom_angle_site_symmetry_3
_geom_angle
_geom_angle_publ_flag
N1 Cd1 N1 2_655 . 112.07(12) ?
N1 Cd1 N11 2_655 . 150.83(8) ?
N1 Cd1 N11 . . 92.25(8) ?
N1 Cd1 N11 2_655 2_655 92.25(8) ?
N1 Cd1 N11 . 2_655 150.83(8) ?
N11 Cd1 N11 . 2_655 70.51(9) ?
N1 Cd1 N1 2_655 5_675 97.46(8) ?
N1 Cd1 N1 . 5_675 74.05(9) ?
N11 Cd1 N1 . 5_675 104.83(8) ?
N11 Cd1 N1 2_655 5_675 87.47(7) ?
N1 Cd1 N1 2_655 6_576 74.05(9) ?
N1 Cd1 N1 . 6_576 97.46(8) ?
N11 Cd1 N1 . 6_576 87.47(7) ?
N11 Cd1 N1 2_655 6_576 104.83(8) ?
N1 Cd1 N1 5_675 6_576 165.09(11) ?
N2 N1 Cd1 . . 124.66(19) ?
N2 N1 Cd1 . 5_675 129.35(18) ?
Cd1 N1 Cd1 . 5_675 105.95(9) ?
N3 N2 N1 . . 178.8(3) ?
C11 N11 C15 . . 118.0(2) ?
C11 N11 Cd1 . . 125.41(18) ?
C15 N11 Cd1 . . 116.58(15) ?
N11 C11 C12 . . 122.9(3) ?
N11 C11 H11A . . 118.5 ?
C12 C11 H11A . . 118.5 ?
C13 C12 C11 . . 119.4(3) ?
C13 C12 H12A . . 120.3 ?
C11 C12 H12A . . 120.3 ?
C12 C13 C14 . . 119.9(3) ?
C12 C13 H13A . . 120.0 ?
C14 C13 H13A . . 120.0 ?
C13 C14 C15 . . 116.9(3) ?
C13 C14 C16 . . 123.6(3) ?
C15 C14 C16 . . 119.5(3) ?
N11 C15 C14 . . 122.8(2) ?
N11 C15 C15 . 2_655 118.13(13) ?
C14 C15 C15 . 2_655 119.09(16) ?
C16 C16 C14 2_655 . 121.41(17) ?
C16 C16 H16A 2_655 . 119.3 ?
C14 C16 H16A . . 119.3 ?

loop_
_geom_bond_atom_site_label_1
_geom_bond_atom_site_label_2
_geom_bond_site_symmetry_2
_geom_bond_distance
_geom_bond_publ_flag
Cd1 N1 2_655 2.303(2) ?
Cd1 N1 . 2.303(2) ?
Cd1 N11 . 2.3596(19) ?
Cd1 N11 2_655 2.3596(19) ?
Cd1 N1 5_675 2.411(2) ?
Cd1 N1 6_576 2.411(2) ?
N1 N2 . 1.179(3) ?
N1 Cd1 5_675 2.411(2) ?
N2 N3 . 1.149(4) ?
N11 C11 . 1.337(3) ?
N11 C15 . 1.347(3) ?
C11 C12 . 1.385(5) ?
C11 H11A . 0.9300 ?
C12 C13 . 1.357(5) ?
C12 H12A . 0.9300 ?
C13 C14 . 1.406(4) ?
C13 H13A . 0.9300 ?
C14 C15 . 1.410(4) ?
C14 C16 . 1.429(4) ?
C15 C15 2_655 1.453(5) ?
C16 C16 2_655 1.335(7) ?
C16 H16A . 0.9300 ?
